data_7718689
loop_
_publ_author_name
'Wang, Xinchao'
'Liao, Qian'

_publ_section_title
;
 Synthesis of planar macrocyclic tetradentate phosphine-Mo complexes.
;
_journal_issue 22
_journal_name_full 'Dalton transactions (Cambridge, England : 2003)'
_journal_page_first 8769
_journal_page_last 8772
_journal_paper_doi 10.1039/d5dt00984g
_journal_volume 54
_journal_year 2025
_chemical_formula_moiety 'C17 H32 P4,  I2'
_chemical_formula_sum 'C17 H32 I2 P4'
_chemical_formula_weight 614.10
_chemical_properties_physical Light-sensitive
_space_group_crystal_system monoclinic
_space_group_IT_number 9
_space_group_name_Hall 'C -2yc'
_space_group_name_H-M_alt 'C 1 c 1'
_atom_sites_solution_hydrogens geom
_audit_creation_method SHELXL-2014/7
_audit_update_record
;
2025-03-24 deposited with the CCDC.	2025-05-14 downloaded from the CCDC.
;
_cell_angle_alpha 90
_cell_angle_beta 107.782(2)
_cell_angle_gamma 90
_cell_formula_units_Z 4
_cell_length_a 25.0082(10)
_cell_length_b 7.2516(3)
_cell_length_c 13.3724(5)
_cell_measurement_reflns_used 9648
_cell_measurement_temperature 150(2)
_cell_measurement_theta_max 70.03
_cell_measurement_theta_min 3.71
_cell_volume 2309.22(16)
_computing_cell_refinement 'Bruker SAINT'
_computing_data_collection 'Bruker APEX2'
_computing_data_reduction 'Bruker SAINT'
_computing_molecular_graphics 'Bruker SHELXTL'
_computing_publication_material 'Bruker SHELXTL'
_computing_structure_refinement 'SHELXL-2014/7 (Sheldrick, 2014)'
_computing_structure_solution 'SHELXS-97 (Sheldrick 2008)'
_diffrn_ambient_temperature 150(2)
_diffrn_measured_fraction_theta_full 0.997
_diffrn_measured_fraction_theta_max 0.997
_diffrn_measurement_device_type 'Bruker APEX-II CCD'
_diffrn_measurement_method '\f and \w scans'
_diffrn_radiation_type CuK\a
_diffrn_radiation_wavelength 1.54178
_diffrn_reflns_av_R_equivalents 0.0634
_diffrn_reflns_av_unetI/netI 0.0361
_diffrn_reflns_Laue_measured_fraction_full 0.997
_diffrn_reflns_Laue_measured_fraction_max 0.997
_diffrn_reflns_limit_h_max 30
_diffrn_reflns_limit_h_min -30
_diffrn_reflns_limit_k_max 8
_diffrn_reflns_limit_k_min -8
_diffrn_reflns_limit_l_max 15
_diffrn_reflns_limit_l_min -16
_diffrn_reflns_number 33796
_diffrn_reflns_point_group_measured_fraction_full 0.997
_diffrn_reflns_point_group_measured_fraction_max 0.997
_diffrn_reflns_theta_full 67.679
_diffrn_reflns_theta_max 70.048
_diffrn_reflns_theta_min 6.811
_exptl_absorpt_coefficient_mu 23.985
_exptl_absorpt_correction_T_max 0.7533
_exptl_absorpt_correction_T_min 0.3640
_exptl_absorpt_correction_type multi-scan
_exptl_absorpt_process_details 'SADABS; Bruker, 2000'
_exptl_crystal_colour colorless
_exptl_crystal_density_diffrn 1.766
_exptl_crystal_description block
_exptl_crystal_F_000 1200
_exptl_crystal_recrystallization_method 'Re-crystallisation from solvent: methanol'
_exptl_crystal_size_max 0.261
_exptl_crystal_size_mid 0.126
_exptl_crystal_size_min 0.115
_refine_diff_density_max 1.142
_refine_diff_density_min -0.835
_refine_diff_density_rms 0.128
_refine_ls_abs_structure_details
; 
 Refined as an inversion twin. 
;
_refine_ls_abs_structure_Flack 0.048(7)
_refine_ls_extinction_method none
_refine_ls_goodness_of_fit_ref 1.064
_refine_ls_hydrogen_treatment constr
_refine_ls_matrix_type full
_refine_ls_number_parameters 209
_refine_ls_number_reflns 4176
_refine_ls_number_restraints 2
_refine_ls_restrained_S_all 1.064
_refine_ls_R_factor_all 0.0317
_refine_ls_R_factor_gt 0.0315
_refine_ls_shift/su_max 0.001
_refine_ls_shift/su_mean 0.000
_refine_ls_structure_factor_coef Fsqd
_refine_ls_weighting_details 'w=1/[\s^2^(Fo^2^)+(0.0633P)^2^+0.2834P] where P=(Fo^2^+2Fc^2^)/3'
_refine_ls_weighting_scheme calc
_refine_ls_wR_factor_gt 0.0795
_refine_ls_wR_factor_ref 0.0796
_reflns_Friedel_coverage 0.998
_reflns_Friedel_fraction_full 0.997
_reflns_Friedel_fraction_max 0.997
_reflns_number_gt 4162
_reflns_number_total 4176
_reflns_threshold_expression 'I > 2\s(I)'
_cod_data_source_file d5dt00984g2.cif
_cod_data_source_block '[PP]I2'
_cod_depositor_comments 'Adding full bibliography for 7718689--7718693.cif.'
_cod_original_sg_symbol_H-M 'C c'
_cod_database_code 7718689
_shelx_shelxl_version_number 2014/7
_shelx_space_group_comment
; 
The symmetry employed for this shelxl refinement is uniquely defined 
by the following loop, which should always be used as a source of 
symmetry information in preference to the above space-group names. 
They are only intended as comments. 
;
_shelx_estimated_absorpt_t_min 0.062
_shelx_estimated_absorpt_t_max 0.169

loop_
_space_group_symop_operation_xyz
'x, y, z'
'x, -y, z+1/2'
'x+1/2, y+1/2, z'
'x+1/2, -y+1/2, z+1/2'

loop_
_atom_site_label
_atom_site_type_symbol
_atom_site_fract_x
_atom_site_fract_y
_atom_site_fract_z
_atom_site_U_iso_or_equiv
_atom_site_adp_type
_atom_site_occupancy
_atom_site_site_symmetry_order
_atom_site_calc_flag
_atom_site_refinement_flags_posn
_atom_site_refinement_flags_adp
_atom_site_refinement_flags_occupancy
_atom_site_disorder_assembly
_atom_site_disorder_group
I2 I 0.29336(2) 0.08911(5) 0.27217(3) 0.02955(14) Uani 1 1 d . . . . .
I1 I 0.55115(2) 0.31618(5) 0.71218(2) 0.03002(13) Uani 1 1 d . . . . .
P3 P 0.41404(7) 0.7168(2) 0.58475(12) 0.0225(3) Uani 1 1 d . . . . .
P2 P 0.60750(6) 0.7198(2) 0.56474(12) 0.0233(3) Uani 1 1 d . . . . .
P4 P 0.39415(7) 0.4783(2) 0.47991(14) 0.0291(4) Uani 1 1 d . . . . .
P1 P 0.65668(8) 0.9215(3) 0.50772(18) 0.0375(4) Uani 1 1 d . . . . .
C14 C 0.4955(3) 0.8506(9) 0.4958(5) 0.0230(11) Uani 1 1 d . . . . .
C9 C 0.3494(3) 0.8466(9) 0.5359(5) 0.0255(12) Uani 1 1 d . . . . .
H9A H 0.3403 0.9081 0.5948 0.031 Uiso 1 1 calc R U . . .
H9B H 0.3535 0.9424 0.4860 0.031 Uiso 1 1 calc R U . . .
C8 C 0.3029(3) 0.7127(9) 0.4809(6) 0.0298(14) Uani 1 1 d . . . . .
H8A H 0.2701 0.7821 0.4364 0.036 Uiso 1 1 calc R U . . .
H8B H 0.2908 0.6428 0.5338 0.036 Uiso 1 1 calc R U . . .
C13 C 0.5341(3) 0.6902(8) 0.4912(5) 0.0235(12) Uani 1 1 d . . . . .
H13A H 0.5312 0.6677 0.4168 0.028 Uiso 1 1 calc R U . . .
H13B H 0.5200 0.5784 0.5176 0.028 Uiso 1 1 calc R U . . .
C15 C 0.4762(3) 0.8545(11) 0.5936(5) 0.0300(13) Uani 1 1 d . . . . .
H15A H 0.4685 0.9839 0.6082 0.036 Uiso 1 1 calc R U . . .
H15B H 0.5074 0.8099 0.6541 0.036 Uiso 1 1 calc R U . . .
C6 C 0.6225(3) 0.7992(10) 0.6991(6) 0.0315(14) Uani 1 1 d . . . . .
H6A H 0.5948 0.8930 0.7045 0.038 Uiso 1 1 calc R U . . .
H6B H 0.6215 0.6951 0.7464 0.038 Uiso 1 1 calc R U . . .
C17 C 0.5056(3) 1.0307(10) 0.4479(6) 0.0332(14) Uani 1 1 d . . . . .
H17A H 0.4983 1.1462 0.4810 0.040 Uiso 1 1 calc R U . . .
H17B H 0.5373 1.0368 0.4184 0.040 Uiso 1 1 calc R U . . .
C3 C 0.6460(3) 0.5113(11) 0.5555(6) 0.0345(15) Uani 1 1 d . . . . .
H3A H 0.6712 0.4763 0.6256 0.041 Uiso 1 1 calc R U . . .
H3B H 0.6196 0.4082 0.5280 0.041 Uiso 1 1 calc R U . . .
C10 C 0.3815(3) 0.3390(10) 0.5885(7) 0.0366(17) Uani 1 1 d . . . . .
H10A H 0.3464 0.2680 0.5594 0.044 Uiso 1 1 calc R U . . .
H10B H 0.4125 0.2490 0.6133 0.044 Uiso 1 1 calc R U . . .
C7 C 0.3238(3) 0.5796(10) 0.4131(6) 0.0321(15) Uani 1 1 d . . . . .
H7A H 0.3256 0.6455 0.3493 0.039 Uiso 1 1 calc R U . . .
H7B H 0.2963 0.4782 0.3903 0.039 Uiso 1 1 calc R U . . .
C2 C 0.6803(4) 0.5528(14) 0.4804(7) 0.0449(18) Uani 1 1 d . . . . .
H2A H 0.7086 0.4545 0.4860 0.054 Uiso 1 1 calc R U . . .
H2B H 0.6552 0.5555 0.4071 0.054 Uiso 1 1 calc R U . . .
C16 C 0.4557(3) 0.9139(10) 0.3910(6) 0.0319(15) Uani 1 1 d . . . . .
H16A H 0.4570 0.8482 0.3269 0.038 Uiso 1 1 calc R U . . .
H16B H 0.4180 0.9577 0.3896 0.038 Uiso 1 1 calc R U . . .
C12 C 0.4176(3) 0.6103(10) 0.7091(6) 0.0343(16) Uani 1 1 d . . . . .
H12A H 0.4562 0.5666 0.7450 0.041 Uiso 1 1 calc R U . . .
H12B H 0.4067 0.6997 0.7554 0.041 Uiso 1 1 calc R U . . .
C5 C 0.6814(3) 0.8826(11) 0.7279(6) 0.0360(16) Uani 1 1 d . . . . .
H5A H 0.6903 0.9458 0.7967 0.043 Uiso 1 1 calc R U . . .
H5B H 0.7096 0.7841 0.7333 0.043 Uiso 1 1 calc R U . . .
C1 C 0.7096(3) 0.7376(14) 0.5082(7) 0.0441(18) Uani 1 1 d . . . . .
H1A H 0.7294 0.7687 0.4566 0.053 Uiso 1 1 calc R U . . .
H1B H 0.7378 0.7305 0.5786 0.053 Uiso 1 1 calc R U . . .
C4 C 0.6833(3) 1.0196(11) 0.6430(7) 0.0416(18) Uani 1 1 d . . . . .
H4A H 0.7226 1.0611 0.6558 0.050 Uiso 1 1 calc R U . . .
H4B H 0.6605 1.1289 0.6478 0.050 Uiso 1 1 calc R U . . .
C11 C 0.3769(4) 0.4492(12) 0.6838(7) 0.0417(18) Uani 1 1 d . . . . .
H11A H 0.3381 0.4961 0.6690 0.050 Uiso 1 1 calc R U . . .
H11B H 0.3848 0.3666 0.7456 0.050 Uiso 1 1 calc R U . . .

loop_
_atom_site_aniso_label
_atom_site_aniso_U_11
_atom_site_aniso_U_22
_atom_site_aniso_U_33
_atom_site_aniso_U_23
_atom_site_aniso_U_13
_atom_site_aniso_U_12
I2 0.0212(2) 0.0355(2) 0.0294(2) 0.00660(15) 0.00397(15) -0.00100(14)
I1 0.0279(2) 0.0328(2) 0.0300(2) -0.00076(15) 0.00995(16) -0.00158(15)
P3 0.0167(7) 0.0280(7) 0.0236(7) -0.0025(5) 0.0073(6) 0.0025(5)
P2 0.0125(7) 0.0277(7) 0.0280(8) 0.0013(6) 0.0037(6) 0.0010(5)
P4 0.0208(8) 0.0312(8) 0.0375(9) -0.0097(6) 0.0119(7) -0.0002(6)
P1 0.0200(9) 0.0442(10) 0.0481(11) 0.0123(8) 0.0101(8) -0.0025(7)
C14 0.014(3) 0.030(3) 0.023(3) -0.005(2) 0.004(2) -0.002(2)
C9 0.020(3) 0.030(3) 0.028(3) 0.002(2) 0.009(2) 0.008(2)
C8 0.015(3) 0.040(4) 0.034(4) -0.002(3) 0.007(3) 0.001(3)
C13 0.015(3) 0.029(3) 0.025(3) 0.000(2) 0.004(2) 0.002(2)
C15 0.018(3) 0.042(3) 0.029(3) -0.008(3) 0.007(3) -0.003(3)
C6 0.020(3) 0.037(3) 0.033(4) -0.003(3) 0.002(3) 0.000(2)
C17 0.025(3) 0.033(3) 0.042(4) 0.003(3) 0.011(3) 0.000(3)
C3 0.019(3) 0.040(4) 0.041(4) -0.002(3) 0.004(3) 0.009(3)
C10 0.029(4) 0.027(3) 0.055(5) 0.009(3) 0.014(3) 0.008(3)
C7 0.019(3) 0.040(4) 0.033(3) -0.008(3) 0.001(3) -0.003(2)
C2 0.032(4) 0.059(4) 0.042(4) -0.003(4) 0.010(4) 0.017(4)
C16 0.018(3) 0.044(4) 0.031(4) 0.006(3) 0.004(3) 0.007(3)
C12 0.035(4) 0.042(4) 0.029(3) 0.008(3) 0.014(3) 0.016(3)
C5 0.018(3) 0.043(4) 0.041(4) -0.009(3) 0.001(3) -0.002(3)
C1 0.018(3) 0.071(5) 0.044(4) 0.008(4) 0.010(3) 0.007(3)
C4 0.021(4) 0.043(4) 0.057(5) -0.006(3) 0.007(3) -0.006(3)
C11 0.038(4) 0.043(4) 0.053(5) 0.021(4) 0.027(4) 0.012(3)

loop_
_atom_type_symbol
_atom_type_description
_atom_type_scat_dispersion_real
_atom_type_scat_dispersion_imag
_atom_type_scat_source
C C 0.0181 0.0091 'International Tables Vol C Tables 4.2.6.8 and 6.1.1.4'
H H 0.0000 0.0000 'International Tables Vol C Tables 4.2.6.8 and 6.1.1.4'
P P 0.2955 0.4335 'International Tables Vol C Tables 4.2.6.8 and 6.1.1.4'
I I -0.3257 6.8362 'International Tables Vol C Tables 4.2.6.8 and 6.1.1.4'

loop_
_geom_angle_atom_site_label_1
_geom_angle_atom_site_label_2
_geom_angle_atom_site_label_3
_geom_angle
_geom_angle_site_symmetry_1
_geom_angle_site_symmetry_3
_geom_angle_publ_flag
C9 P3 C12 109.9(3) . . ?
C9 P3 C15 112.9(3) . . ?
C12 P3 C15 111.9(4) . . ?
C9 P3 P4 100.2(2) . . ?
C12 P3 P4 100.9(3) . . ?
C15 P3 P4 119.9(2) . . ?
C13 P2 C6 116.4(3) . . ?
C13 P2 C3 109.6(3) . . ?
C6 P2 C3 112.2(3) . . ?
C13 P2 P1 118.3(2) . . ?
C6 P2 P1 99.4(2) . . ?
C3 P2 P1 99.6(3) . . ?
C7 P4 C10 103.1(3) . . ?
C7 P4 P3 89.6(2) . . ?
C10 P4 P3 89.3(3) . . ?
C4 P1 C1 103.0(4) . . ?
C4 P1 P2 89.4(3) . . ?
C1 P1 P2 89.7(3) . . ?
C17 C14 C16 59.6(5) . . ?
C17 C14 C13 117.1(6) . . ?
C16 C14 C13 116.0(5) . . ?
C17 C14 C15 119.0(6) . . ?
C16 C14 C15 119.6(6) . . ?
C13 C14 C15 114.7(6) . . ?
C8 C9 P3 108.0(4) . . ?
C8 C9 H9A 110.1 . . ?
P3 C9 H9A 110.1 . . ?
C8 C9 H9B 110.1 . . ?
P3 C9 H9B 110.1 . . ?
H9A C9 H9B 108.4 . . ?
C9 C8 C7 109.9(5) . . ?
C9 C8 H8A 109.7 . . ?
C7 C8 H8A 109.7 . . ?
C9 C8 H8B 109.7 . . ?
C7 C8 H8B 109.7 . . ?
H8A C8 H8B 108.2 . . ?
C14 C13 P2 115.9(4) . . ?
C14 C13 H13A 108.3 . . ?
P2 C13 H13A 108.3 . . ?
C14 C13 H13B 108.3 . . ?
P2 C13 H13B 108.3 . . ?
H13A C13 H13B 107.4 . . ?
C14 C15 P3 114.9(4) . . ?
C14 C15 H15A 108.5 . . ?
P3 C15 H15A 108.5 . . ?
C14 C15 H15B 108.5 . . ?
P3 C15 H15B 108.5 . . ?
H15A C15 H15B 107.5 . . ?
C5 C6 P2 105.5(5) . . ?
C5 C6 H6A 110.6 . . ?
P2 C6 H6A 110.6 . . ?
C5 C6 H6B 110.6 . . ?
P2 C6 H6B 110.6 . . ?
H6A C6 H6B 108.8 . . ?
C16 C17 C14 60.6(4) . . ?
C16 C17 H17A 117.7 . . ?
C14 C17 H17A 117.7 . . ?
C16 C17 H17B 117.7 . . ?
C14 C17 H17B 117.7 . . ?
H17A C17 H17B 114.8 . . ?
C2 C3 P2 107.1(6) . . ?
C2 C3 H3A 110.3 . . ?
P2 C3 H3A 110.3 . . ?
C2 C3 H3B 110.3 . . ?
P2 C3 H3B 110.3 . . ?
H3A C3 H3B 108.5 . . ?
C11 C10 P4 115.8(5) . . ?
C11 C10 H10A 108.3 . . ?
P4 C10 H10A 108.3 . . ?
C11 C10 H10B 108.3 . . ?
P4 C10 H10B 108.3 . . ?
H10A C10 H10B 107.4 . . ?
C8 C7 P4 114.2(5) . . ?
C8 C7 H7A 108.7 . . ?
P4 C7 H7A 108.7 . . ?
C8 C7 H7B 108.7 . . ?
P4 C7 H7B 108.7 . . ?
H7A C7 H7B 107.6 . . ?
C1 C2 C3 109.7(7) . . ?
C1 C2 H2A 109.7 . . ?
C3 C2 H2A 109.7 . . ?
C1 C2 H2B 109.7 . . ?
C3 C2 H2B 109.7 . . ?
H2A C2 H2B 108.2 . . ?
C17 C16 C14 59.8(5) . . ?
C17 C16 H16A 117.8 . . ?
C14 C16 H16A 117.8 . . ?
C17 C16 H16B 117.8 . . ?
C14 C16 H16B 117.8 . . ?
H16A C16 H16B 114.9 . . ?
C11 C12 P3 106.4(5) . . ?
C11 C12 H12A 110.4 . . ?
P3 C12 H12A 110.4 . . ?
C11 C12 H12B 110.4 . . ?
P3 C12 H12B 110.4 . . ?
H12A C12 H12B 108.6 . . ?
C4 C5 C6 108.6(6) . . ?
C4 C5 H5A 110.0 . . ?
C6 C5 H5A 110.0 . . ?
C4 C5 H5B 110.0 . . ?
C6 C5 H5B 110.0 . . ?
H5A C5 H5B 108.4 . . ?
C2 C1 P1 109.8(5) . . ?
C2 C1 H1A 109.7 . . ?
P1 C1 H1A 109.7 . . ?
C2 C1 H1B 109.7 . . ?
P1 C1 H1B 109.7 . . ?
H1A C1 H1B 108.2 . . ?
C5 C4 P1 113.0(5) . . ?
C5 C4 H4A 109.0 . . ?
P1 C4 H4A 109.0 . . ?
C5 C4 H4B 109.0 . . ?
P1 C4 H4B 109.0 . . ?
H4A C4 H4B 107.8 . . ?
C12 C11 C10 111.7(6) . . ?
C12 C11 H11A 109.3 . . ?
C10 C11 H11A 109.3 . . ?
C12 C11 H11B 109.3 . . ?
C10 C11 H11B 109.3 . . ?
H11A C11 H11B 107.9 . . ?

loop_
_geom_bond_atom_site_label_1
_geom_bond_atom_site_label_2
_geom_bond_distance
_geom_bond_site_symmetry_2
_geom_bond_publ_flag
P3 C9 1.810(6) . ?
P3 C12 1.811(7) . ?
P3 C15 1.821(7) . ?
P3 P4 2.186(2) . ?
P2 C13 1.812(7) . ?
P2 C6 1.814(8) . ?
P2 C3 1.816(7) . ?
P2 P1 2.193(2) . ?
P4 C7 1.863(7) . ?
P4 C10 1.874(8) . ?
P1 C4 1.868(9) . ?
P1 C1 1.878(9) . ?
C14 C17 1.509(9) . ?
C14 C16 1.521(9) . ?
C14 C13 1.524(8) . ?
C14 C15 1.527(9) . ?
C9 C8 1.522(9) . ?
C9 H9A 0.9900 . ?
C9 H9B 0.9900 . ?
C8 C7 1.523(10) . ?
C8 H8A 0.9900 . ?
C8 H8B 0.9900 . ?
C13 H13A 0.9900 . ?
C13 H13B 0.9900 . ?
C15 H15A 0.9900 . ?
C15 H15B 0.9900 . ?
C6 C5 1.529(9) . ?
C6 H6A 0.9900 . ?
C6 H6B 0.9900 . ?
C17 C16 1.507(10) . ?
C17 H17A 0.9900 . ?
C17 H17B 0.9900 . ?
C3 C2 1.538(12) . ?
C3 H3A 0.9900 . ?
C3 H3B 0.9900 . ?
C10 C11 1.538(12) . ?
C10 H10A 0.9900 . ?
C10 H10B 0.9900 . ?
C7 H7A 0.9900 . ?
C7 H7B 0.9900 . ?
C2 C1 1.518(15) . ?
C2 H2A 0.9900 . ?
C2 H2B 0.9900 . ?
C16 H16A 0.9900 . ?
C16 H16B 0.9900 . ?
C12 C11 1.518(12) . ?
C12 H12A 0.9900 . ?
C12 H12B 0.9900 . ?
C5 C4 1.520(13) . ?
C5 H5A 0.9900 . ?
C5 H5B 0.9900 . ?
C1 H1A 0.9900 . ?
C1 H1B 0.9900 . ?
C4 H4A 0.9900 . ?
C4 H4B 0.9900 . ?
C11 H11A 0.9900 . ?
C11 H11B 0.9900 . ?

loop_
_geom_torsion_atom_site_label_1
_geom_torsion_atom_site_label_2
_geom_torsion_atom_site_label_3
_geom_torsion_atom_site_label_4
_geom_torsion
_geom_torsion_site_symmetry_1
_geom_torsion_site_symmetry_2
_geom_torsion_site_symmetry_3
_geom_torsion_site_symmetry_4
_geom_torsion_publ_flag
C12 P3 C9 C8 -82.4(5) . . . . ?
C15 P3 C9 C8 151.9(4) . . . . ?
P4 P3 C9 C8 23.3(5) . . . . ?
P3 C9 C8 C7 -43.2(7) . . . . ?
C17 C14 C13 P2 64.7(7) . . . . ?
C16 C14 C13 P2 132.2(5) . . . . ?
C15 C14 C13 P2 -81.9(6) . . . . ?
C6 P2 C13 C14 48.5(6) . . . . ?
C3 P2 C13 C14 177.1(5) . . . . ?
P1 P2 C13 C14 -69.8(5) . . . . ?
C17 C14 C15 P3 128.3(6) . . . . ?
C16 C14 C15 P3 58.8(8) . . . . ?
C13 C14 C15 P3 -85.9(6) . . . . ?
C9 P3 C15 C14 -91.2(6) . . . . ?
C12 P3 C15 C14 144.2(5) . . . . ?
P4 P3 C15 C14 26.4(6) . . . . ?
C13 P2 C6 C5 -158.6(5) . . . . ?
C3 P2 C6 C5 74.1(6) . . . . ?
P1 P2 C6 C5 -30.4(5) . . . . ?
C13 C14 C17 C16 105.7(6) . . . . ?
C15 C14 C17 C16 -109.3(7) . . . . ?
C13 P2 C3 C2 105.9(6) . . . . ?
C6 P2 C3 C2 -123.3(6) . . . . ?
P1 P2 C3 C2 -18.9(6) . . . . ?
C7 P4 C10 C11 -76.5(6) . . . . ?
P3 P4 C10 C11 12.9(6) . . . . ?
C9 C8 C7 P4 46.5(7) . . . . ?
C10 P4 C7 C8 64.4(6) . . . . ?
P3 P4 C7 C8 -24.8(5) . . . . ?
P2 C3 C2 C1 46.0(7) . . . . ?
C13 C14 C16 C17 -107.5(6) . . . . ?
C15 C14 C16 C17 108.3(7) . . . . ?
C9 P3 C12 C11 74.6(5) . . . . ?
C15 P3 C12 C11 -159.2(5) . . . . ?
P4 P3 C12 C11 -30.6(5) . . . . ?
P2 C6 C5 C4 51.2(7) . . . . ?
C3 C2 C1 P1 -55.1(8) . . . . ?
C4 P1 C1 C2 123.1(6) . . . . ?
P2 P1 C1 C2 33.8(6) . . . . ?
C6 C5 C4 P1 -50.9(7) . . . . ?
C1 P1 C4 C5 -65.5(6) . . . . ?
P2 P1 C4 C5 24.0(5) . . . . ?
P3 C12 C11 C10 43.3(7) . . . . ?
P4 C10 C11 C12 -37.5(8) . . . . ?
